data_1535789
loop_
_publ_author_name
'Il'nitskaya, O.N.'
'Bruskov, V.A.'
'Zavalii, P.Yu.'
'Kuz'ma, Yu.B.'

_publ_section_title
;
 New compound NiSi3P4 and its structure
;
_journal_name_full 'Izvestiya Akademii Nauk SSSR, Neorganicheskie Materialy'
_journal_page_first 1311
_journal_page_last 1313
_journal_volume 27
_journal_year 1991
_chemical_formula_sum 'Ni P4 Si3'
_chemical_name_systematic 'Ni Si3 P4'
_space_group_IT_number 121
_symmetry_space_group_name_Hall 'I -4 2'
_symmetry_space_group_name_H-M 'I -4 2 m'
_cell_angle_alpha 90
_cell_angle_beta 90
_cell_angle_gamma 90
_cell_formula_units_Z 2
_cell_length_a 5.1598
_cell_length_b 5.1598
_cell_length_c 10.35
_cell_volume 275.554
_citation_journal_id_ASTM IVNMAW
_cod_data_source_file Ilnitskaya_IVNMAW_1991_1162.cif
_cod_data_source_block Ni1P4Si3
_cod_original_cell_volume 275.5536
_cod_original_formula_sum 'Ni1 P4 Si3'
_cod_database_code 1535789

loop_
_symmetry_equiv_pos_as_xyz
x,y,z
y,-x,-z
-x,-y,z
-y,x,-z
x,-y,-z
-y,-x,z
-x,y,-z
y,x,z
x+1/2,y+1/2,z+1/2
y+1/2,-x+1/2,-z+1/2
-x+1/2,-y+1/2,z+1/2
-y+1/2,x+1/2,-z+1/2
x+1/2,-y+1/2,-z+1/2
-y+1/2,-x+1/2,z+1/2
-x+1/2,y+1/2,-z+1/2
y+1/2,x+1/2,z+1/2

loop_
_atom_site_label
_atom_site_type_symbol
_atom_site_fract_x
_atom_site_fract_y
_atom_site_fract_z
_atom_site_occupancy
_atom_site_U_iso_or_equiv
Ni1 Ni 0 0 0 1 0.0
Si1 Si 0.5 0.5 0 1 0.0
P1 P 0.2428 0.7572 0.8814 1 0.0
Si2 Si 0 0.5 0.75 1 0.0
